data_7720448
loop_
_publ_author_name
'Subramaniyan, Mahabarathi'
'Thanigachalam, Sathish'
'Salimath, Shivabasayya V.'
'Ramasamy, Selva Kumar'
'George, Kevin'
'Pathak, Madhvesh'

_publ_section_title
;
 Synthesis, characterization and <i>in vitro</i> studies of metallacyclic
 derivatives of titanium(IV) incorporated with Schiff's bases: DNA/BSA
 binding, computational aspects and cytotoxic potential.
;
_journal_issue 4
_journal_name_full 'Dalton transactions (Cambridge, England : 2003)'
_journal_page_first 1806
_journal_page_last 1832
_journal_paper_doi 10.1039/d5dt02277k
_journal_volume 55
_journal_year 2026
_chemical_formula_sum 'C120 H104 N16 O16 Ti4'
_chemical_formula_weight 2217.79
_space_group_crystal_system tetragonal
_space_group_IT_number 92
_space_group_name_Hall 'P 4abw 2nw'
_space_group_name_H-M_alt 'P 41 21 2'
_atom_sites_solution_hydrogens geom
_audit_creation_method SHELXL-2019/1
_audit_update_record
;
2024-06-04 deposited with the CCDC.	2025-12-17 downloaded from the CCDC.
;
_cell_angle_alpha 90.00(3)
_cell_angle_beta 90.00(3)
_cell_angle_gamma 90.00(3)
_cell_formula_units_Z 1
_cell_length_a 9.835(2)
_cell_length_b 9.835(2)
_cell_length_c 26.225(5)
_cell_measurement_temperature 299(2)
_cell_volume 2536.7(9)
_computing_structure_refinement 'SHELXL-2019/1 (Sheldrick, 2019)'
_diffrn_ambient_temperature 299(2)
_diffrn_measured_fraction_theta_full 0.998
_diffrn_measured_fraction_theta_max 0.998
_diffrn_radiation_type MoK\a
_diffrn_radiation_wavelength 0.71073
_diffrn_reflns_av_R_equivalents 0.0646
_diffrn_reflns_av_unetI/netI 0.0358
_diffrn_reflns_Laue_measured_fraction_full 0.998
_diffrn_reflns_Laue_measured_fraction_max 0.998
_diffrn_reflns_limit_h_max 12
_diffrn_reflns_limit_h_min -13
_diffrn_reflns_limit_k_max 12
_diffrn_reflns_limit_k_min -13
_diffrn_reflns_limit_l_max 34
_diffrn_reflns_limit_l_min -34
_diffrn_reflns_number 38317
_diffrn_reflns_point_group_measured_fraction_full 0.999
_diffrn_reflns_point_group_measured_fraction_max 0.999
_diffrn_reflns_theta_full 25.242
_diffrn_reflns_theta_max 28.309
_diffrn_reflns_theta_min 2.589
_exptl_absorpt_coefficient_mu 0.383
_exptl_crystal_density_diffrn 1.452
_exptl_crystal_F_000 1152
_exptl_crystal_size_max 0.194
_exptl_crystal_size_mid 0.149
_exptl_crystal_size_min 0.093
_refine_diff_density_max 0.194
_refine_diff_density_min -0.355
_refine_diff_density_rms 0.047
_refine_ls_abs_structure_details
;
 Flack x determined using 831 quotients [(I+)-(I-)]/[(I+)+(I-)]
 (Parsons, Flack and Wagner, Acta Cryst. B69 (2013) 249-259).
;
_refine_ls_abs_structure_Flack 0.006(16)
_refine_ls_extinction_method none
_refine_ls_goodness_of_fit_ref 1.109
_refine_ls_hydrogen_treatment constr
_refine_ls_matrix_type full
_refine_ls_number_parameters 179
_refine_ls_number_reflns 3161
_refine_ls_number_restraints 0
_refine_ls_restrained_S_all 1.109
_refine_ls_R_factor_all 0.0696
_refine_ls_R_factor_gt 0.0388
_refine_ls_shift/su_max 0.001
_refine_ls_shift/su_mean 0.000
_refine_ls_structure_factor_coef Fsqd
_refine_ls_weighting_details 'w=1/[\s^2^(Fo^2^)+(0.0412P)^2^+0.7782P] where P=(Fo^2^+2Fc^2^)/3'
_refine_ls_weighting_scheme calc
_refine_ls_wR_factor_gt 0.0885
_refine_ls_wR_factor_ref 0.1062
_reflns_Friedel_coverage 0.659
_reflns_Friedel_fraction_full 1.000
_reflns_Friedel_fraction_max 1.000
_reflns_number_gt 2354
_reflns_number_total 3161
_reflns_threshold_expression 'I > 2\s(I)'
_cod_data_source_file d5dt02277k2.cif
_cod_data_source_block Ti_2_Cl_020424_0m_a
_cod_original_cell_volume 2536.8(11)
_cod_database_code 7720448
_shelx_shelxl_version_number 2019/1
_shelx_space_group_comment
;
The symmetry employed for this shelxl refinement is uniquely defined
by the following loop, which should always be used as a source of
symmetry information in preference to the above space-group names.
They are only intended as comments.
;
_shelx_estimated_absorpt_t_min 0.929
_shelx_estimated_absorpt_t_max 0.965

loop_
_space_group_symop_operation_xyz
'x, y, z'
'-x, -y, z+1/2'
'-y+1/2, x+1/2, z+1/4'
'y+1/2, -x+1/2, z+3/4'
'-x+1/2, y+1/2, -z+1/4'
'x+1/2, -y+1/2, -z+3/4'
'y, x, -z'
'-y, -x, -z+1/2'

loop_
_atom_site_label
_atom_site_type_symbol
_atom_site_fract_x
_atom_site_fract_y
_atom_site_fract_z
_atom_site_U_iso_or_equiv
_atom_site_adp_type
_atom_site_occupancy
_atom_site_site_symmetry_order
_atom_site_calc_flag
_atom_site_refinement_flags_posn
_atom_site_refinement_flags_adp
_atom_site_refinement_flags_occupancy
_atom_site_disorder_assembly
_atom_site_disorder_group
Ti5 Ti 0.74940(5) 0.25060(5) 0.250000 0.03223(19) Uani 1 2 d S T P . .
O1 O 0.8777(2) 0.1795(2) 0.29740(8) 0.0396(5) Uani 1 1 d . . . . .
O2 O 0.4148(3) 0.2820(3) 0.13641(9) 0.0595(8) Uani 1 1 d . . . . .
O3 O 0.5800(2) 0.2550(3) 0.21606(8) 0.0446(6) Uani 1 1 d . . . . .
N1 N 0.6238(3) 0.1551(3) 0.30906(10) 0.0345(6) Uani 1 1 d . . . . .
C1 C 0.7024(3) 0.1187(3) 0.35266(12) 0.0346(7) Uani 1 1 d . . . . .
C2 C 0.8410(3) 0.1326(3) 0.34341(12) 0.0339(7) Uani 1 1 d . . . . .
C3 C 0.9342(3) 0.0925(3) 0.38026(11) 0.0399(8) Uani 1 1 d . . . . .
H3 H 1.027100 0.098771 0.374158 0.048 Uiso 1 1 calc R U . . .
C4 C 0.8861(4) 0.0430(4) 0.42619(13) 0.0461(8) Uani 1 1 d . . . . .
H4 H 0.948352 0.015418 0.450815 0.055 Uiso 1 1 calc R U . . .
C5 C 0.7481(4) 0.0330(3) 0.43685(12) 0.0443(7) Uani 1 1 d . . . . .
C6 C 0.6566(4) 0.0708(4) 0.39930(12) 0.0433(8) Uani 1 1 d . . . . .
H6 H 0.563732 0.063897 0.405425 0.052 Uiso 1 1 calc R U . . .
C7 C 0.4932(3) 0.1350(3) 0.30878(13) 0.0395(7) Uani 1 1 d . . . . .
H7 H 0.454466 0.100256 0.338391 0.047 Uiso 1 1 calc R U . . .
C8 C 0.4043(3) 0.1615(3) 0.26715(12) 0.0379(8) Uani 1 1 d . . . . .
C9 C 0.2654(4) 0.1282(4) 0.27229(14) 0.0509(9) Uani 1 1 d . . . . .
H9 H 0.233040 0.094500 0.303129 0.061 Uiso 1 1 calc R U . . .
C10 C 0.1786(3) 0.1450(4) 0.23249(15) 0.0560(10) Uani 1 1 d . . . . .
H10 H 0.087056 0.123333 0.236189 0.067 Uiso 1 1 calc R U . . .
C11 C 0.2265(4) 0.1946(4) 0.18627(15) 0.0526(9) Uani 1 1 d . . . . .
H11 H 0.166975 0.203301 0.158921 0.063 Uiso 1 1 calc R U . . .
C12 C 0.3606(3) 0.2311(4) 0.18025(13) 0.0431(8) Uani 1 1 d . . . . .
C13 C 0.4520(3) 0.2160(3) 0.22143(12) 0.0378(8) Uani 1 1 d . . . . .
C14 C 0.6982(4) -0.0173(5) 0.48792(13) 0.0631(11) Uani 1 1 d . . . . .
H14A H 0.644366 -0.097693 0.483147 0.095 Uiso 1 1 calc R U . . .
H14B H 0.643815 0.051899 0.503785 0.095 Uiso 1 1 calc R U . . .
H14C H 0.774634 -0.037965 0.509316 0.095 Uiso 1 1 calc R U . . .
C15 C 0.3231(4) 0.3232(6) 0.09786(16) 0.0826(15) Uani 1 1 d . . . . .
H15A H 0.372398 0.366943 0.070859 0.124 Uiso 1 1 calc R U . . .
H15B H 0.258080 0.385587 0.111925 0.124 Uiso 1 1 calc R U . . .
H15C H 0.276529 0.245001 0.084618 0.124 Uiso 1 1 calc R U . . .

loop_
_atom_site_aniso_label
_atom_site_aniso_U_11
_atom_site_aniso_U_22
_atom_site_aniso_U_33
_atom_site_aniso_U_23
_atom_site_aniso_U_13
_atom_site_aniso_U_12
Ti5 0.0279(2) 0.0279(2) 0.0408(4) 0.0020(2) 0.0020(2) -0.0038(4)
O1 0.0317(12) 0.0458(14) 0.0414(12) 0.0043(10) 0.0020(10) -0.0025(10)
O2 0.0410(14) 0.083(2) 0.0543(15) 0.0183(14) -0.0088(12) -0.0058(13)
O3 0.0309(11) 0.0520(14) 0.0510(13) 0.0124(12) -0.0025(9) -0.0075(12)
N1 0.0308(14) 0.0312(13) 0.0414(14) -0.0002(11) 0.0025(11) -0.0029(10)
C1 0.0362(16) 0.0289(15) 0.0388(17) -0.0014(13) 0.0003(14) -0.0027(12)
C2 0.0360(17) 0.0276(16) 0.0380(16) -0.0046(13) -0.0004(14) -0.0008(12)
C3 0.0378(19) 0.0386(19) 0.0434(17) -0.0030(14) -0.0022(15) 0.0006(14)
C4 0.050(2) 0.047(2) 0.0419(19) -0.0022(16) -0.0077(16) -0.0001(16)
C5 0.051(2) 0.0439(18) 0.0377(16) -0.0004(14) 0.0014(18) -0.0050(17)
C6 0.0415(19) 0.0455(19) 0.0430(18) -0.0005(16) 0.0037(16) -0.0047(15)
C7 0.0338(17) 0.0416(19) 0.0432(17) -0.0019(15) 0.0051(14) -0.0047(14)
C8 0.0297(16) 0.0357(17) 0.0482(19) -0.0013(14) 0.0017(14) -0.0015(13)
C9 0.0341(19) 0.060(2) 0.059(2) 0.0020(18) 0.0049(17) -0.0058(17)
C10 0.0305(18) 0.069(3) 0.069(3) 0.000(2) 0.0002(18) -0.0078(17)
C11 0.037(2) 0.059(2) 0.061(2) -0.0017(19) -0.0092(17) -0.0043(16)
C12 0.0353(17) 0.046(2) 0.0484(18) -0.0003(16) -0.0008(14) -0.0021(15)
C13 0.0304(16) 0.0336(18) 0.0495(19) -0.0026(14) -0.0008(14) -0.0026(13)
C14 0.068(3) 0.076(3) 0.045(2) 0.009(2) 0.0044(19) -0.008(2)
C15 0.056(3) 0.129(4) 0.063(3) 0.031(3) -0.011(2) -0.001(3)

loop_
_atom_type_symbol
_atom_type_description
_atom_type_scat_dispersion_real
_atom_type_scat_dispersion_imag
_atom_type_scat_source
C C 0.0033 0.0016 'International Tables Vol C Tables 4.2.6.8 and 6.1.1.4'
H H 0.0000 0.0000 'International Tables Vol C Tables 4.2.6.8 and 6.1.1.4'
N N 0.0061 0.0033 'International Tables Vol C Tables 4.2.6.8 and 6.1.1.4'
O O 0.0106 0.0060 'International Tables Vol C Tables 4.2.6.8 and 6.1.1.4'
Ti Ti 0.2776 0.4457 'International Tables Vol C Tables 4.2.6.8 and 6.1.1.4'

loop_
_geom_angle_atom_site_label_1
_geom_angle_atom_site_label_2
_geom_angle_atom_site_label_3
_geom_angle
_geom_angle_site_symmetry_1
_geom_angle_site_symmetry_3
_geom_angle_publ_flag
O3 Ti5 O3 100.47(16) 8_665 . ?
O3 Ti5 O1 154.18(9) 8_665 8_665 ?
O3 Ti5 O1 91.81(10) . 8_665 ?
O3 Ti5 O1 91.81(10) 8_665 . ?
O3 Ti5 O1 154.18(9) . . ?
O1 Ti5 O1 86.52(14) 8_665 . ?
O3 Ti5 N1 91.84(9) 8_665 . ?
O3 Ti5 N1 81.13(9) . . ?
O1 Ti5 N1 112.59(9) 8_665 . ?
O1 Ti5 N1 75.82(9) . . ?
O3 Ti5 N1 81.13(9) 8_665 8_665 ?
O3 Ti5 N1 91.83(9) . 8_665 ?
O1 Ti5 N1 75.82(9) 8_665 8_665 ?
O1 Ti5 N1 112.60(9) . 8_665 ?
N1 Ti5 N1 169.03(14) . 8_665 ?
C2 O1 Ti5 122.37(19) . . ?
C12 O2 C15 117.3(3) . . ?
C13 O3 Ti5 141.4(2) . . ?
C7 N1 C1 120.2(3) . . ?
C7 N1 Ti5 128.2(2) . . ?
C1 N1 Ti5 111.62(19) . . ?
C6 C1 C2 120.4(3) . . ?
C6 C1 N1 128.1(3) . . ?
C2 C1 N1 111.5(3) . . ?
O1 C2 C3 123.1(3) . . ?
O1 C2 C1 117.0(3) . . ?
C3 C2 C1 119.8(3) . . ?
C4 C3 C2 118.7(3) . . ?
C3 C4 C5 122.3(3) . . ?
C6 C5 C4 118.2(3) . . ?
C6 C5 C14 120.5(3) . . ?
C4 C5 C14 121.3(3) . . ?
C5 C6 C1 120.5(3) . . ?
N1 C7 C8 125.7(3) . . ?
C13 C8 C9 119.8(3) . . ?
C13 C8 C7 121.6(3) . . ?
C9 C8 C7 118.6(3) . . ?
C10 C9 C8 120.4(3) . . ?
C9 C10 C11 120.0(3) . . ?
C12 C11 C10 121.2(3) . . ?
O2 C12 C11 124.6(3) . . ?
O2 C12 C13 115.7(3) . . ?
C11 C12 C13 119.6(3) . . ?
O3 C13 C8 121.5(3) . . ?
O3 C13 C12 119.6(3) . . ?
C8 C13 C12 118.9(3) . . ?

loop_
_geom_bond_atom_site_label_1
_geom_bond_atom_site_label_2
_geom_bond_distance
_geom_bond_site_symmetry_2
_geom_bond_publ_flag
Ti5 O3 1.889(2) 8_665 ?
Ti5 O3 1.889(2) . ?
Ti5 O1 1.904(2) 8_665 ?
Ti5 O1 1.904(2) . ?
Ti5 N1 2.193(3) . ?
Ti5 N1 2.193(3) 8_665 ?
O1 C2 1.341(4) . ?
O2 C12 1.362(4) . ?
O2 C15 1.414(4) . ?
O3 C13 1.323(4) . ?
N1 C7 1.299(4) . ?
N1 C1 1.426(4) . ?
C1 C6 1.386(4) . ?
C1 C2 1.392(4) . ?
C2 C3 1.389(4) . ?
C3 C4 1.382(5) . ?
C4 C5 1.390(5) . ?
C5 C6 1.384(5) . ?
C5 C14 1.510(5) . ?
C7 C8 1.423(4) . ?
C8 C13 1.395(4) . ?
C8 C9 1.412(5) . ?
C9 C10 1.359(5) . ?
C10 C11 1.389(5) . ?
C11 C12 1.376(5) . ?
C12 C13 1.413(4) . ?
